data_7110888
loop_
_publ_author_name
'Loeb, Stephen J.'
'Wisner, James A.'

_publ_section_title
;
 [3]Rotaxanes employing multiple 1,2-bis(pyridinium) ethane binding sites
 and dibenzo-24-crown-8 ethers
;
_journal_issue 10
_journal_name_full 'Chemical Communications'
_journal_page_first 845
_journal_paper_doi 10.1039/b001018i
_journal_year 2000
_chemical_formula_sum 'C110 H126 F18 N6 O34 S6'
_chemical_formula_weight 2610.53
_chemical_name_systematic
;
 ?
;
_space_group_IT_number 14
_symmetry_cell_setting monoclinic
_symmetry_space_group_name_Hall '-P 2yn'
_symmetry_space_group_name_H-M 'P 1 21/n 1'
_atom_sites_solution_hydrogens geom
_atom_sites_solution_primary direct
_atom_sites_solution_secondary difmap
_audit_creation_method SHELXL-97
_cell_angle_alpha 90
_cell_angle_beta 107.94(2)
_cell_angle_gamma 90
_cell_formula_units_Z 2
_cell_length_a 16.892(4)
_cell_length_b 14.926(7)
_cell_length_c 25.494(13)
_cell_measurement_reflns_used 'reflections form 60 data frames'
_cell_measurement_temperature 293(2)
_cell_measurement_theta_max 23.0
_cell_measurement_theta_min 1.60
_cell_volume 6115(5)
_computing_cell_refinement 'Siemens SAINT'
_computing_data_collection 'Siemens SMART'
_computing_data_reduction 'Siemens SHELXTL XPREP'
_computing_molecular_graphics 'Siemens SHELXTL XP'
_computing_publication_material 'Siemens SHELXTL XCIF'
_computing_structure_refinement 'SHELXL-97 (Sheldrick, 1997)'
_computing_structure_solution 'SHELXS-97 (Sheldrick, 1990)'
_diffrn_ambient_temperature 293(2)
_diffrn_measured_fraction_theta_full 0.985
_diffrn_measured_fraction_theta_max 0.985
_diffrn_measurement_device_type 'Siemens SMART CCD'
_diffrn_measurement_method 'hemisphere scans'
_diffrn_radiation_monochromator graphite
_diffrn_radiation_source 'fine-focus sealed tube'
_diffrn_radiation_type MoK\a
_diffrn_radiation_wavelength 0.71073
_diffrn_reflns_av_R_equivalents 0.0583
_diffrn_reflns_av_sigmaI/netI 0.0663
_diffrn_reflns_limit_h_max 17
_diffrn_reflns_limit_h_min -18
_diffrn_reflns_limit_k_max 16
_diffrn_reflns_limit_k_min -16
_diffrn_reflns_limit_l_max 26
_diffrn_reflns_limit_l_min -28
_diffrn_reflns_number 24910
_diffrn_reflns_theta_full 23.00
_diffrn_reflns_theta_max 23.00
_diffrn_reflns_theta_min 1.60
_diffrn_standards_decay_% <1
_diffrn_standards_number '50 standard frames at start and finish'
_exptl_absorpt_coefficient_mu 0.219
_exptl_absorpt_correction_T_max 0.262891
_exptl_absorpt_correction_T_min 0.119497
_exptl_absorpt_correction_type empirical
_exptl_crystal_colour orange
_exptl_crystal_density_diffrn 1.418
_exptl_crystal_density_method 'not measured'
_exptl_crystal_description needle
_exptl_crystal_F_000 2716
_exptl_crystal_size_max 0.20
_exptl_crystal_size_mid 0.20
_exptl_crystal_size_min 0.36
_refine_diff_density_max 0.482
_refine_diff_density_min -0.503
_refine_diff_density_rms 0.095
_refine_ls_extinction_method none
_refine_ls_goodness_of_fit_ref 1.212
_refine_ls_hydrogen_treatment mixed
_refine_ls_matrix_type full
_refine_ls_number_parameters 820
_refine_ls_number_reflns 8401
_refine_ls_number_restraints 0
_refine_ls_restrained_S_all 1.212
_refine_ls_R_factor_all 0.2204
_refine_ls_R_factor_gt 0.1368
_refine_ls_shift/su_max 0.170
_refine_ls_shift/su_mean 0.011
_refine_ls_structure_factor_coef Fsqd
_refine_ls_weighting_details 'calc w=1/[\s^2^(Fo^2^)+(0.2000P)^2^+0.0000P] where P=(Fo^2^+2Fc^2^)/3'
_refine_ls_weighting_scheme calc
_refine_ls_wR_factor_gt 0.3516
_refine_ls_wR_factor_ref 0.3959
_reflns_number_gt 3770
_reflns_number_total 8401
_reflns_threshold_expression 2sigma(I)
_cod_data_source_file b001018isup1.cif
_cod_data_source_block symmetrical[3]rotaxane
_cod_original_cell_volume 6115(4)
_cod_original_sg_symbol_H-M 'P21/n (14)'
_cod_database_code 7110888

loop_
_symmetry_equiv_pos_as_xyz
'x, y, z'
'-x+1/2, y+1/2, -z+1/2'
'-x, -y, -z'
'x-1/2, -y-1/2, z-1/2'

loop_
_atom_site_label
_atom_site_type_symbol
_atom_site_fract_x
_atom_site_fract_y
_atom_site_fract_z
_atom_site_U_iso_or_equiv
_atom_site_adp_type
_atom_site_occupancy
_atom_site_symmetry_multiplicity
_atom_site_calc_flag
_atom_site_refinement_flags
O1 O 0.8248(4) 0.3610(4) 0.0429(3) 0.1126(19) Uani 1 1 d .
O2 O 0.6573(3) 0.3863(4) 0.0495(3) 0.1024(18) Uani 1 1 d .
O3 O 0.5689(7) 0.3265(6) 0.1205(5) 0.187(4) Uani 1 1 d .
O4 O 0.5476(3) 0.1412(5) 0.1512(2) 0.112(2) Uani 1 1 d .
O5 O 0.6528(4) 0.0087(4) 0.1772(3) 0.114(2) Uani 1 1 d .
O6 O 0.8328(4) 0.0143(5) 0.1853(3) 0.121(2) Uani 1 1 d .
O7 O 0.8867(4) 0.0410(4) 0.0936(4) 0.126(2) Uani 1 1 d .
O8 O 0.9285(3) 0.2290(4) 0.0761(2) 0.0891(16) Uani 1 1 d .
N1 N 1.1842(4) 0.5198(6) 0.2589(3) 0.091(2) Uani 1 1 d .
N2 N 0.8183(3) 0.2700(4) 0.1744(2) 0.0643(15) Uani 1 1 d .
N3 N 0.6738(3) 0.1321(3) 0.0645(2) 0.0567(14) Uani 1 1 d .
C1 C 1.2798(5) 0.7336(6) 0.4897(4) 0.093(2) Uani 1 1 d .
C2 C 1.236(2) 0.6686(17) 0.5164(11) 0.117(9) Uani 0.50 1 d P
C2A C 1.306(3) 0.6673(18) 0.5403(10) 0.162(12) Uani 0.50 1 d P
C3 C 1.244(3) 0.8247(16) 0.4855(10) 0.134(8) Uani 0.50 1 d P
C3A C 1.180(2) 0.756(4) 0.4867(14) 0.233(19) Uani 0.50 1 d P
C4 C 1.3766(11) 0.7393(18) 0.5251(8) 0.108(6) Uani 0.50 1 d P
C4A C 1.333(3) 0.8143(19) 0.5028(12) 0.162(12) Uani 0.50 1 d P
C5 C 1.2779(5) 0.6945(6) 0.4354(4) 0.079(2) Uani 1 1 d .
C6 C 1.3050(5) 0.6117(6) 0.4290(4) 0.089(2) Uani 1 1 d .
H6A H 1.3275 0.5783 0.4609 0.107 Uiso 1 1 calc R
C7 C 1.3029(5) 0.5726(6) 0.3818(5) 0.099(3) Uani 1 1 d .
H7A H 1.3220 0.5142 0.3816 0.118 Uiso 1 1 calc R
C8 C 1.2727(5) 0.6183(7) 0.3337(4) 0.086(2) Uani 1 1 d .
C9 C 1.2412(5) 0.7047(6) 0.3355(4) 0.095(3) Uani 1 1 d .
H9A H 1.2184 0.7366 0.3030 0.113 Uiso 1 1 calc R
C10 C 1.2441(5) 0.7434(6) 0.3868(4) 0.088(2) Uani 1 1 d .
H10A H 1.2237 0.8009 0.3882 0.106 Uiso 1 1 calc R
C11 C 1.2626(5) 0.5802(7) 0.2751(4) 0.124(4) Uani 1 1 d .
H11A H 1.2561 0.6287 0.2488 0.149 Uiso 1 1 calc R
H11B H 1.3113 0.5456 0.2754 0.149 Uiso 1 1 calc R
C12 C 1.1875(5) 0.4318(8) 0.2667(4) 0.113(3) Uani 1 1 d .
H12A H 1.2381 0.4030 0.2823 0.136 Uiso 1 1 calc R
C13 C 1.1149(5) 0.3846(6) 0.2514(4) 0.106(3) Uani 1 1 d .
H13A H 1.1172 0.3227 0.2560 0.128 Uiso 1 1 calc R
C14 C 1.0396(4) 0.4238(6) 0.2296(3) 0.078(2) Uani 1 1 d .
C15 C 1.0374(5) 0.5138(6) 0.2234(3) 0.094(2) Uani 1 1 d .
H15A H 0.9865 0.5431 0.2100 0.112 Uiso 1 1 calc R
C16 C 1.1135(8) 0.5643(6) 0.2373(4) 0.108(3) Uani 1 1 d .
H16A H 1.1134 0.6258 0.2313 0.130 Uiso 1 1 calc R
C17 C 0.9616(4) 0.3692(5) 0.2120(3) 0.0648(18) Uani 1 1 d .
C18 C 0.9609(4) 0.2801(6) 0.2239(3) 0.087(2) Uani 1 1 d .
H18A H 1.0094 0.2525 0.2455 0.104 Uiso 1 1 calc R
C19 C 0.8897(5) 0.2313(5) 0.2043(3) 0.086(2) Uani 1 1 d .
H19A H 0.8906 0.1702 0.2116 0.103 Uiso 1 1 calc R
C20 C 0.8167(4) 0.3556(5) 0.1654(3) 0.077(2) Uani 1 1 d .
H20A H 0.7666 0.3822 0.1456 0.093 Uiso 1 1 calc R
C21 C 0.8856(5) 0.4077(5) 0.1838(3) 0.087(2) Uani 1 1 d .
H21A H 0.8820 0.4691 0.1775 0.105 Uiso 1 1 calc R
C22 C 0.7444(4) 0.2123(5) 0.1488(3) 0.076(2) Uani 1 1 d .
H22A H 0.7456 0.1595 0.1711 0.091 Uiso 1 1 calc R
H22B H 0.6935 0.2450 0.1455 0.091 Uiso 1 1 calc R
C23 C 0.7481(4) 0.1864(4) 0.0936(3) 0.0653(18) Uani 1 1 d .
H23A H 0.7982 0.1519 0.0974 0.078 Uiso 1 1 calc R
H23B H 0.7500 0.2397 0.0723 0.078 Uiso 1 1 calc R
C24 C 0.6790(4) 0.0430(5) 0.0689(3) 0.0682(18) Uani 1 1 d .
H24A H 0.7292 0.0165 0.0886 0.082 Uiso 1 1 calc R
C25 C 0.6112(4) -0.0099(4) 0.0445(3) 0.0617(18) Uani 1 1 d .
H25A H 0.6153 -0.0718 0.0488 0.074 Uiso 1 1 calc R
C26 C 0.5365(3) 0.0282(4) 0.0137(2) 0.0499(15) Uani 1 1 d .
C27 C 0.5345(4) 0.1222(4) 0.0099(3) 0.0680(19) Uani 1 1 d .
H27A H 0.4856 0.1508 -0.0102 0.082 Uiso 1 1 calc R
C28 C 0.6020(4) 0.1709(4) 0.0348(3) 0.0702(19) Uani 1 1 d .
H28A H 0.5993 0.2330 0.0316 0.084 Uiso 1 1 calc R
C29 C 0.9610(5) 0.3119(6) 0.0770(3) 0.083(2) Uani 1 1 d .
C30 C 1.0442(6) 0.3315(7) 0.0963(4) 0.102(3) Uani 1 1 d .
H30A H 1.0814 0.2844 0.1087 0.123 Uiso 1 1 calc R
C31 C 1.0751(9) 0.4147(13) 0.0983(6) 0.140(5) Uani 1 1 d .
H31A H 1.1322 0.4241 0.1119 0.168 Uiso 1 1 calc R
C32 C 1.0260(12) 0.4811(11) 0.0814(6) 0.154(5) Uani 1 1 d .
H32A H 1.0486 0.5381 0.0822 0.185 Uiso 1 1 calc R
C33 C 0.9386(9) 0.4713(7) 0.0616(5) 0.138(4) Uani 1 1 d .
H33A H 0.9039 0.5207 0.0506 0.166 Uiso 1 1 calc R
C34 C 0.9058(6) 0.3844(6) 0.0592(4) 0.097(3) Uani 1 1 d .
C35 C 0.7629(9) 0.4275(11) 0.0137(7) 0.214(8) Uani 1 1 d .
H35A H 0.7789 0.4847 0.0321 0.256 Uiso 1 1 calc R
H35B H 0.7671 0.4336 -0.0232 0.256 Uiso 1 1 calc R
C36 C 0.6875(8) 0.4147(10) 0.0093(6) 0.180(6) Uani 1 1 d .
H36A H 0.6672 0.3725 -0.0208 0.216 Uiso 1 1 calc R
H36B H 0.6596 0.4710 -0.0036 0.216 Uiso 1 1 calc R
C37 C 0.5922(7) 0.4383(6) 0.0634(5) 0.132(4) Uani 1 1 d .
H37A H 0.6141 0.4969 0.0770 0.158 Uiso 1 1 calc R
H37B H 0.5455 0.4471 0.0303 0.158 Uiso 1 1 calc R
C38 C 0.5658(9) 0.3973(12) 0.1016(8) 0.188(7) Uani 1 1 d .
H38A H 0.5883 0.4348 0.1338 0.226 Uiso 1 1 calc R
H38B H 0.5065 0.4097 0.0893 0.226 Uiso 1 1 calc R
C39 C 0.5378(8) 0.2969(9) 0.1640(6) 0.148(4) Uani 1 1 d .
H39A H 0.5840 0.2899 0.1976 0.178 Uiso 1 1 calc R
H39B H 0.5008 0.3421 0.1706 0.178 Uiso 1 1 calc R
C40 C 0.4950(7) 0.2157(8) 0.1515(6) 0.140(4) Uani 1 1 d .
H40A H 0.4536 0.2206 0.1155 0.169 Uiso 1 1 calc R
H40B H 0.4660 0.2048 0.1783 0.169 Uiso 1 1 calc R
C41 C 0.5153(7) 0.0564(8) 0.1451(4) 0.107(3) Uani 1 1 d .
C42 C 0.4261(6) 0.0417(10) 0.1236(4) 0.115(3) Uani 1 1 d .
H42A H 0.3887 0.0892 0.1147 0.137 Uiso 1 1 calc R
C43 C 0.4009(9) -0.0417(12) 0.1173(5) 0.136(4) Uani 1 1 d .
H43A H 0.3442 -0.0539 0.1039 0.163 Uiso 1 1 calc R
C44 C 0.4571(12) -0.1127(9) 0.1301(5) 0.148(5) Uani 1 1 d .
H44A H 0.4378 -0.1714 0.1253 0.178 Uiso 1 1 calc R
C45 C 0.5408(8) -0.0960(10) 0.1500(5) 0.129(4) Uani 1 1 d .
H45A H 0.5775 -0.1441 0.1573 0.155 Uiso 1 1 calc R
C46 C 0.5705(7) -0.0156(8) 0.1589(4) 0.097(3) Uani 1 1 d .
C47 C 0.7104(7) -0.0640(8) 0.1963(5) 0.136(4) Uani 1 1 d .
H47A H 0.7104 -0.1032 0.1659 0.163 Uiso 1 1 calc R
H47B H 0.6957 -0.0988 0.2241 0.163 Uiso 1 1 calc R
C48 C 0.7964(7) -0.0196(10) 0.2209(6) 0.172(6) Uani 1 1 d .
H48A H 0.7906 0.0284 0.2451 0.206 Uiso 1 1 calc R
H48B H 0.8338 -0.0637 0.2436 0.206 Uiso 1 1 calc R
C49 C 0.8930(7) -0.0424(7) 0.1755(6) 0.155(5) Uani 1 1 d .
H49A H 0.8666 -0.0961 0.1568 0.186 Uiso 1 1 calc R
H49B H 0.9328 -0.0599 0.2104 0.186 Uiso 1 1 calc R
C50 C 0.9363(6) 0.0039(10) 0.1417(6) 0.149(4) Uani 1 1 d .
H50A H 0.9702 0.0511 0.1637 0.179 Uiso 1 1 calc R
H50B H 0.9737 -0.0384 0.1326 0.179 Uiso 1 1 calc R
C51 C 0.9346(8) 0.0699(7) 0.0628(6) 0.159(5) Uani 1 1 d .
H51A H 0.8985 0.0766 0.0252 0.191 Uiso 1 1 calc R
H51B H 0.9738 0.0226 0.0626 0.191 Uiso 1 1 calc R
C52 C 0.9836(6) 0.1559(7) 0.0785(5) 0.126(4) Uani 1 1 d .
H52A H 1.0221 0.1507 0.1155 0.151 Uiso 1 1 calc R
H52B H 1.0157 0.1666 0.0534 0.151 Uiso 1 1 calc R
S1 S 1.0768(2) 0.0912(3) 0.3212(2) 0.1773(17) Uani 1 1 d .
O9 O 1.0891(13) 0.1433(11) 0.3761(5) 0.329(10) Uani 1 1 d .
O10 O 0.9955(6) 0.0547(10) 0.3005(5) 0.263(6) Uani 1 1 d .
O11 O 1.1027(6) 0.1425(7) 0.2821(6) 0.249(6) Uani 1 1 d .
S2 S 0.3834(3) 0.2937(3) 0.3421(3) 0.198(2) Uani 1 1 d .
O12 O 0.4613(8) 0.2453(11) 0.3521(9) 0.368(11) Uani 1 1 d .
O13 O 0.3106(7) 0.2547(7) 0.2993(5) 0.223(5) Uani 1 1 d .
O14 O 0.3817(6) 0.3814(7) 0.3391(6) 0.225(5) Uani 1 1 d .
S3 S 0.7668(4) 0.1592(5) 0.3299(3) 0.246(3) Uani 1 1 d .
O15 O 0.8076(9) 0.2072(10) 0.3739(5) 0.280(7) Uani 1 1 d .
O16 O 0.7553(10) 0.0629(8) 0.3300(7) 0.289(8) Uani 1 1 d .
O17 O 0.7688(9) 0.2027(8) 0.2774(4) 0.258(6) Uani 1 1 d .
C53 C 1.1465(7) 0.0053(10) 0.3397(6) 0.143(5) Uani 1 1 d .
F1 F 1.1392(6) -0.0452(6) 0.3794(4) 0.211(4) Uani 1 1 d .
F2 F 1.2228(6) 0.0261(8) 0.3512(5) 0.257(5) Uani 1 1 d .
F3 F 1.1392(10) -0.0534(8) 0.2974(6) 0.295(7) Uani 1 1 d .
C54 C 0.376(3) 0.286(2) 0.4009(9) 0.44(3) Uani 1 1 d .
F4 F 0.2870(8) 0.3069(9) 0.4047(6) 0.288(6) Uani 1 1 d .
F5 F 0.3508(12) 0.1831(12) 0.4051(11) 0.401(13) Uani 1 1 d .
F6 F 0.4199(10) 0.313(2) 0.4396(7) 0.464(18) Uani 1 1 d .
C55 C 0.6671(12) 0.1732(15) 0.3200(10) 0.210(10) Uani 1 1 d .
F7 F 0.6383(13) 0.1410(10) 0.3612(8) 0.355(12) Uani 1 1 d .
F8 F 0.6248(11) 0.1403(10) 0.2802(6) 0.331(9) Uani 1 1 d .
F9 F 0.6535(14) 0.2533(12) 0.3222(8) 0.386(11) Uani 1 1 d .
O1W O 0.9776(7) 0.1840(6) 0.4386(5) 0.211(4) Uani 1 1 d .

loop_
_atom_site_aniso_label
_atom_site_aniso_U_11
_atom_site_aniso_U_22
_atom_site_aniso_U_33
_atom_site_aniso_U_23
_atom_site_aniso_U_13
_atom_site_aniso_U_12
O1 0.092(4) 0.115(4) 0.126(5) 0.049(4) 0.026(3) 0.015(4)
O2 0.070(3) 0.096(4) 0.132(5) 0.031(4) 0.017(3) 0.012(3)
O3 0.270(11) 0.096(5) 0.253(11) 0.044(6) 0.167(9) 0.066(6)
O4 0.084(4) 0.153(6) 0.099(5) 0.014(4) 0.029(3) 0.049(4)
O5 0.086(4) 0.150(5) 0.105(5) 0.026(4) 0.028(3) 0.036(4)
O6 0.092(4) 0.150(5) 0.121(5) 0.043(4) 0.036(4) 0.031(4)
O7 0.092(5) 0.097(4) 0.194(8) 0.025(4) 0.052(5) 0.021(3)
O8 0.060(3) 0.085(3) 0.129(5) 0.009(3) 0.038(3) 0.009(3)
N1 0.066(5) 0.132(7) 0.075(5) -0.028(5) 0.022(4) -0.015(5)
N2 0.041(3) 0.069(4) 0.075(4) -0.012(3) 0.006(3) -0.003(3)
N3 0.050(3) 0.051(3) 0.067(4) -0.015(3) 0.013(3) -0.011(3)
C1 0.106(7) 0.092(6) 0.081(6) -0.025(5) 0.029(5) -0.015(5)
C2 0.17(2) 0.127(17) 0.082(17) -0.017(15) 0.079(16) -0.06(2)
C2A 0.28(4) 0.118(17) 0.066(16) 0.027(13) 0.023(19) -0.04(2)
C3 0.17(3) 0.110(18) 0.13(2) -0.021(14) 0.05(2) -0.003(18)
C3A 0.14(3) 0.42(6) 0.14(3) -0.06(3) 0.037(19) 0.09(4)
C4 0.095(14) 0.131(16) 0.089(14) -0.029(13) 0.016(10) -0.006(12)
C4A 0.26(4) 0.113(19) 0.13(2) -0.072(17) 0.08(2) -0.10(2)
C5 0.079(5) 0.085(6) 0.073(6) -0.018(5) 0.025(4) -0.023(4)
C6 0.090(6) 0.097(7) 0.075(7) -0.022(5) 0.018(4) -0.016(5)
C7 0.085(6) 0.093(6) 0.119(9) -0.012(7) 0.032(6) -0.012(5)
C8 0.068(5) 0.095(6) 0.102(8) -0.040(6) 0.038(5) -0.030(5)
C9 0.080(6) 0.114(7) 0.081(7) 0.000(6) 0.012(4) -0.039(5)
C10 0.091(6) 0.088(5) 0.084(7) -0.021(6) 0.026(5) -0.026(4)
C11 0.090(6) 0.173(9) 0.124(8) -0.077(7) 0.054(5) -0.073(6)
C12 0.075(6) 0.125(8) 0.131(9) -0.034(7) 0.019(5) 0.011(6)
C13 0.059(5) 0.115(6) 0.129(8) -0.051(6) 0.004(5) -0.033(5)
C14 0.055(5) 0.101(6) 0.073(5) -0.018(4) 0.010(4) -0.017(4)
C15 0.071(5) 0.094(6) 0.104(7) 0.002(5) 0.010(4) -0.019(5)
C16 0.137(9) 0.094(6) 0.085(7) -0.012(5) 0.021(6) -0.029(7)
C17 0.061(5) 0.068(5) 0.055(4) -0.016(4) 0.002(3) -0.013(4)
C18 0.060(5) 0.095(6) 0.088(6) -0.001(5) -0.002(4) -0.006(4)
C19 0.075(6) 0.068(4) 0.100(6) -0.010(4) 0.007(4) -0.021(4)
C20 0.050(4) 0.075(5) 0.090(6) -0.020(4) -0.003(4) -0.003(4)
C21 0.082(6) 0.066(4) 0.098(6) -0.021(4) 0.004(5) -0.002(4)
C22 0.046(4) 0.082(5) 0.089(6) -0.014(4) 0.003(4) -0.016(3)
C23 0.047(4) 0.069(4) 0.079(5) -0.027(4) 0.018(3) -0.023(3)
C24 0.049(4) 0.072(5) 0.076(5) -0.005(4) 0.008(3) 0.002(4)
C25 0.052(4) 0.047(3) 0.077(5) -0.009(3) 0.006(3) -0.003(3)
C26 0.043(4) 0.055(4) 0.050(4) -0.009(3) 0.011(3) -0.005(3)
C27 0.050(4) 0.048(4) 0.091(5) -0.004(4) 0.000(3) -0.002(3)
C28 0.064(5) 0.049(4) 0.089(5) -0.009(4) 0.011(4) 0.000(4)
C29 0.069(6) 0.105(6) 0.085(6) -0.008(5) 0.040(4) 0.003(5)
C30 0.081(7) 0.126(8) 0.108(7) -0.023(6) 0.042(5) -0.025(6)
C31 0.111(10) 0.192(14) 0.129(10) -0.031(10) 0.056(8) -0.037(10)
C32 0.175(15) 0.160(13) 0.153(12) -0.025(10) 0.088(11) -0.082(11)
C33 0.175(12) 0.103(8) 0.156(11) 0.040(7) 0.079(9) 0.011(8)
C34 0.080(6) 0.102(7) 0.118(7) 0.017(5) 0.044(5) -0.014(5)
C35 0.140(12) 0.267(16) 0.236(17) 0.180(14) 0.063(11) 0.100(12)
C36 0.097(9) 0.256(16) 0.169(12) 0.122(11) 0.016(9) 0.052(9)
C37 0.115(8) 0.075(6) 0.174(11) 0.008(6) -0.003(7) 0.042(6)
C38 0.188(13) 0.152(13) 0.29(2) 0.064(13) 0.169(14) 0.056(10)
C39 0.168(11) 0.135(10) 0.180(12) 0.003(9) 0.109(10) 0.037(8)
C40 0.124(9) 0.118(8) 0.181(12) 0.004(8) 0.049(8) 0.022(8)
C41 0.137(10) 0.109(8) 0.088(7) -0.011(6) 0.052(6) -0.029(8)
C42 0.086(7) 0.180(12) 0.086(7) 0.018(7) 0.038(5) 0.016(7)
C43 0.158(11) 0.149(11) 0.124(10) -0.014(9) 0.077(8) -0.046(11)
C44 0.221(16) 0.121(9) 0.133(10) 0.028(8) 0.099(11) -0.023(11)
C45 0.120(9) 0.152(12) 0.130(9) 0.019(8) 0.061(7) -0.031(8)
C46 0.110(8) 0.103(7) 0.090(7) 0.023(6) 0.050(6) 0.023(7)
C47 0.136(10) 0.159(9) 0.121(9) 0.067(7) 0.053(7) 0.039(8)
C48 0.099(9) 0.214(13) 0.168(12) 0.112(10) -0.010(8) 0.043(8)
C49 0.087(7) 0.101(7) 0.258(16) 0.036(8) 0.026(9) 0.045(6)
C50 0.064(7) 0.215(13) 0.169(12) -0.020(10) 0.036(7) 0.029(8)
C51 0.157(10) 0.106(8) 0.260(16) 0.011(9) 0.132(11) 0.016(7)
C52 0.091(6) 0.119(8) 0.187(11) 0.001(7) 0.073(7) 0.017(6)
S1 0.137(3) 0.179(3) 0.219(5) 0.087(3) 0.060(3) 0.029(2)
O9 0.51(3) 0.339(17) 0.150(10) -0.027(11) 0.115(13) 0.161(17)
O10 0.107(7) 0.408(17) 0.245(12) 0.073(11) 0.010(7) -0.072(9)
O11 0.213(9) 0.227(9) 0.362(16) 0.203(11) 0.172(10) 0.109(8)
S2 0.183(4) 0.123(3) 0.286(7) -0.017(3) 0.069(4) -0.013(3)
O12 0.161(9) 0.303(15) 0.63(3) -0.083(18) 0.102(13) 0.109(10)
O13 0.222(10) 0.183(8) 0.223(11) -0.059(8) 0.009(8) -0.056(8)
O14 0.198(10) 0.134(8) 0.319(16) -0.035(8) 0.044(9) 0.019(6)
S3 0.228(6) 0.275(7) 0.223(7) -0.061(6) 0.053(5) 0.032(5)
O15 0.262(13) 0.382(18) 0.144(9) -0.144(11) -0.014(8) -0.002(12)
O16 0.348(19) 0.142(8) 0.38(2) 0.029(11) 0.118(15) -0.053(10)
O17 0.402(17) 0.309(14) 0.097(7) 0.005(8) 0.128(9) -0.077(11)
C53 0.096(8) 0.205(13) 0.124(10) 0.099(10) 0.026(7) -0.003(8)
F1 0.264(9) 0.199(7) 0.194(8) 0.084(6) 0.104(7) 0.060(6)
F2 0.122(6) 0.302(11) 0.325(14) 0.117(10) 0.038(7) 0.049(7)
F3 0.49(2) 0.227(10) 0.193(10) -0.016(8) 0.148(12) -0.035(11)
C54 0.60(6) 0.46(5) 0.097(13) -0.14(2) -0.14(2) 0.37(4)
F4 0.266(12) 0.314(14) 0.317(16) 0.029(11) 0.141(11) 0.081(10)
F5 0.40(2) 0.307(16) 0.58(4) 0.21(2) 0.28(2) 0.117(17)
F6 0.294(16) 0.87(5) 0.173(12) -0.16(2) -0.010(10) 0.14(2)
C55 0.177(17) 0.163(16) 0.22(2) -0.086(16) -0.043(14) -0.007(13)
F7 0.57(3) 0.241(13) 0.308(19) -0.009(11) 0.22(2) -0.090(14)
F8 0.40(2) 0.321(16) 0.241(14) 0.006(12) 0.054(13) -0.195(16)
F9 0.55(3) 0.213(12) 0.42(2) -0.064(14) 0.19(2) -0.045(15)
O1W 0.206(9) 0.185(8) 0.213(10) 0.019(7) 0.021(7) -0.029(7)

loop_
_atom_type_symbol
_atom_type_description
_atom_type_scat_dispersion_real
_atom_type_scat_dispersion_imag
_atom_type_scat_source
C C 0.0033 0.0016 'International Tables Vol C Tables 4.2.6.8 and 6.1.1.4'
H H 0.0000 0.0000 'International Tables Vol C Tables 4.2.6.8 and 6.1.1.4'
N N 0.0061 0.0033 'International Tables Vol C Tables 4.2.6.8 and 6.1.1.4'
O O 0.0106 0.0060 'International Tables Vol C Tables 4.2.6.8 and 6.1.1.4'
F F 0.0171 0.0103 'International Tables Vol C Tables 4.2.6.8 and 6.1.1.4'
S S 0.1246 0.1234 'International Tables Vol C Tables 4.2.6.8 and 6.1.1.4'

loop_
_geom_angle_atom_site_label_1
_geom_angle_atom_site_label_2
_geom_angle_atom_site_label_3
_geom_angle
_geom_angle_site_symmetry_3
C34 O1 C35 118.6(9) .
C36 O2 C37 120.1(9) .
C38 O3 C39 128.5(10) .
C41 O4 C40 119.8(8) .
C46 O5 C47 115.1(8) .
C48 O6 C49 113.6(9) .
C51 O7 C50 109.7(10) .
C29 O8 C52 116.4(6) .
C16 N1 C12 123.3(7) .
C16 N1 C11 113.8(9) .
C12 N1 C11 122.9(9) .
C20 N2 C19 119.4(6) .
C20 N2 C22 121.4(6) .
C19 N2 C22 119.0(6) .
C24 N3 C28 120.1(5) .
C24 N3 C23 118.6(6) .
C28 N3 C23 121.4(5) .
C3 C1 C4A 57.8(17) .
C3 C1 C5 113.5(12) .
C4A C1 C5 111.6(11) .
C3 C1 C2 112.4(18) .
C4A C1 C2 140.5(14) .
C5 C1 C2 107.2(10) .
C3 C1 C2A 130.1(16) .
C4A C1 C2A 109(2) .
C5 C1 C2A 115.7(13) .
C2 C1 C2A 44.1(13) .
C3 C1 C4 108.1(17) .
C4A C1 C4 52.4(17) .
C5 C1 C4 105.6(9) .
C2 C1 C4 109.8(17) .
C2A C1 C4 65.9(18) .
C3 C1 C3A 56(2) .
C4A C1 C3A 112(3) .
C5 C1 C3A 107.2(12) .
C2 C1 C3A 62(2) .
C2A C1 C3A 101(2) .
C4 C1 C3A 147.1(14) .
C2A C2 C1 71.3(17) .
C2A C2 C3A 127(3) .
C1 C2 C3A 64.8(19) .
C2 C2A C1 64.7(17) .
C2 C2A C4 122(2) .
C1 C2A C4 57.9(12) .
C4A C3 C1 61.0(15) .
C4A C3 C3A 128(3) .
C1 C3 C3A 69.3(18) .
C3 C3A C2 103.7(19) .
C3 C3A C1 54.6(14) .
C2 C3A C1 53.5(11) .
C4A C4 C1 58.8(14) .
C4A C4 C2A 106(2) .
C1 C4 C2A 56.2(13) .
C4 C4A C3 127(2) .
C4 C4A C1 68.8(14) .
C3 C4A C1 61.2(15) .
C6 C5 C10 115.6(8) .
C6 C5 C1 124.1(9) .
C10 C5 C1 120.3(8) .
C7 C6 C5 126.7(9) .
C6 C7 C8 119.7(9) .
C7 C8 C9 118.2(8) .
C7 C8 C11 125.6(10) .
C9 C8 C11 116.0(10) .
C8 C9 C10 120.1(8) .
C5 C10 C9 119.6(8) .
N1 C11 C8 107.5(6) .
N1 C12 C13 118.4(9) .
C14 C13 C12 122.9(9) .
C15 C14 C13 117.8(7) .
C15 C14 C17 121.0(7) .
C13 C14 C17 121.1(8) .
C14 C15 C16 120.0(8) .
N1 C16 C15 117.5(8) .
C18 C17 C21 116.7(6) .
C18 C17 C14 122.0(7) .
C21 C17 C14 121.2(7) .
C19 C18 C17 120.4(7) .
N2 C19 C18 121.0(7) .
N2 C20 C21 122.2(7) .
C20 C21 C17 120.0(7) .
C23 C22 N2 107.1(5) .
C22 C23 N3 110.0(5) .
N3 C24 C25 120.7(6) .
C24 C25 C26 120.5(6) .
C25 C26 C27 116.5(5) .
C25 C26 C26 121.0(7) 3_655
C27 C26 C26 122.5(7) 3_655
C28 C27 C26 120.8(6) .
C27 C28 N3 121.4(6) .
O8 C29 C30 124.6(8) .
O8 C29 C34 118.2(7) .
C30 C29 C34 117.1(9) .
C31 C30 C29 123.7(11) .
C32 C31 C30 120.0(13) .
C31 C32 C33 122.5(13) .
C34 C33 C32 117.7(11) .
O1 C34 C33 126.9(10) .
O1 C34 C29 114.1(7) .
C33 C34 C29 118.9(9) .
C36 C35 O1 119.1(12) .
C35 C36 O2 126.1(11) .
C38 C37 O2 112.0(8) .
O3 C38 C37 137.7(13) .
C40 C39 O3 112.1(11) .
C39 C40 O4 113.5(10) .
O4 C41 C46 118.2(10) .
O4 C41 C42 120.8(11) .
C46 C41 C42 121.0(10) .
C43 C42 C41 116.6(11) .
C42 C43 C44 121.6(13) .
C45 C44 C43 119.9(12) .
C46 C45 C44 122.3(13) .
C45 C46 O5 127.1(10) .
C45 C46 C41 118.5(11) .
O5 C46 C41 114.2(10) .
O5 C47 C48 105.5(9) .
O6 C48 C47 117.1(10) .
O6 C49 C50 109.9(8) .
O7 C50 C49 116.1(9) .
O7 C51 C52 119.5(10) .
O8 C52 C51 109.9(7) .
O10 S1 O11 114.5(8) .
O10 S1 O9 111.9(10) .
O11 S1 O9 112.0(10) .
O10 S1 C53 108.7(8) .
O11 S1 C53 105.2(5) .
O9 S1 C53 103.7(8) .
O14 S2 O12 120.6(9) .
O14 S2 O13 110.4(8) .
O12 S2 O13 115.7(9) .
O14 S2 C54 97.3(14) .
O12 S2 C54 97.6(14) .
O13 S2 C54 112.7(18) .
O15 S3 O16 124.6(12) .
O15 S3 O17 111.8(11) .
O16 S3 O17 118.1(9) .
O15 S3 C55 107.6(10) .
O16 S3 C55 89.7(12) .
O17 S3 C55 96.3(13) .
F2 C53 F1 107.2(10) .
F2 C53 F3 100.2(13) .
F1 C53 F3 103.7(13) .
F2 C53 S1 116.4(10) .
F1 C53 S1 115.4(10) .
F3 C53 S1 112.2(10) .
F6 C54 S2 127(5) .
F6 C54 F4 105(2) .
S2 C54 F4 114.3(12) .
F6 C54 F5 114(3) .
S2 C54 F5 103.9(15) .
F4 C54 F5 85(3) .
F8 C55 F9 113(2) .
F8 C55 F7 105(2) .
F9 C55 F7 101(2) .
F8 C55 S3 114(2) .
F9 C55 S3 108.5(19) .
F7 C55 S3 115.2(18) .

loop_
_geom_bond_atom_site_label_1
_geom_bond_atom_site_label_2
_geom_bond_distance
_geom_bond_site_symmetry_2
O1 C34 1.348(9) .
O1 C35 1.467(11) .
O2 C36 1.346(13) .
O2 C37 1.477(11) .
O3 C38 1.156(14) .
O3 C39 1.437(14) .
O4 C41 1.368(10) .
O4 C40 1.425(11) .
O5 C46 1.371(12) .
O5 C47 1.438(10) .
O6 C48 1.343(13) .
O6 C49 1.403(11) .
O7 C51 1.359(11) .
O7 C50 1.370(14) .
O8 C29 1.351(9) .
O8 C52 1.423(9) .
N1 C16 1.328(11) .
N1 C12 1.327(11) .
N1 C11 1.549(9) .
N2 C20 1.298(8) .
N2 C19 1.342(9) .
N2 C22 1.492(8) .
N3 C24 1.334(8) .
N3 C28 1.347(8) .
N3 C23 1.486(7) .
C1 C3 1.48(3) .
C1 C4A 1.47(2) .
C1 C5 1.494(11) .
C1 C2 1.51(2) .
C1 C2A 1.58(2) .
C1 C4 1.61(2) .
C1 C3A 1.69(3) .
C2 C2A 1.16(3) .
C2 C3A 1.65(5) .
C2A C4 1.73(4) .
C3 C4A 1.43(4) .
C3 C3A 1.50(5) .
C4 C4A 1.37(4) .
C5 C6 1.346(11) .
C5 C10 1.398(11) .
C6 C7 1.328(11) .
C7 C8 1.358(12) .
C8 C9 1.400(12) .
C8 C11 1.558(12) .
C9 C10 1.417(11) .
C12 C13 1.363(11) .
C13 C14 1.353(10) .
C14 C15 1.352(10) .
C14 C17 1.497(9) .
C15 C16 1.438(11) .
C17 C18 1.365(10) .
C17 C21 1.387(9) .
C18 C19 1.363(9) .
C20 C21 1.358(9) .
C22 C23 1.477(9) .
C24 C25 1.373(8) .
C25 C26 1.387(8) .
C26 C27 1.406(8) .
C26 C26 1.478(11) 3_655
C27 C28 1.337(8) .
C29 C30 1.369(11) .
C29 C34 1.409(11) .
C30 C31 1.343(15) .
C31 C32 1.279(16) .
C32 C33 1.413(17) .
C33 C34 1.404(13) .
C35 C36 1.258(14) .
C37 C38 1.338(15) .
C39 C40 1.396(13) .
C41 C46 1.395(13) .
C41 C42 1.454(13) .
C42 C43 1.309(14) .
C43 C44 1.393(16) .
C44 C45 1.369(16) .
C45 C46 1.294(13) .
C47 C48 1.544(15) .
C49 C50 1.464(16) .
C51 C52 1.514(14) .
S1 O10 1.420(9) .
S1 O11 1.429(8) .
S1 O9 1.557(12) .
S1 C53 1.706(13) .
S2 O14 1.311(10) .
S2 O12 1.454(11) .
S2 O13 1.489(10) .
S2 C54 1.55(3) .
S3 O15 1.331(10) .
S3 O16 1.449(11) .
S3 O17 1.497(11) .
S3 C55 1.64(2) .
C53 F2 1.269(12) .
C53 F1 1.297(11) .
C53 F3 1.366(16) .
C54 F6 1.11(2) .
C54 F4 1.57(4) .
C54 F5 1.60(5) .
C55 F8 1.154(16) .
C55 F9 1.22(2) .
C55 F7 1.37(3) .
